data_4073072
loop_
_publ_author_name
'Choukroun, Robert'
'Lorber, Christian'
'Vendier, Laure'

_publ_section_title
;
 Reaction of V(C6H6)2with the Borane Adducts of Malononitrile
 [(C6F5)3B&#x00B7;NCCH2CN&#x00B7;B(C6F5)3] and Water [H2O&#x00B7;B(C6F5)3]
;
_journal_issue 14
_journal_name_full Organometallics
_journal_page_first 3604
_journal_paper_doi 10.1021/om070052y
_journal_volume 26
_journal_year 2007
_chemical_compound_source 'synthesis as described'
_chemical_formula_moiety 'C30 B2 F25 O, C13 H14 V'
_chemical_formula_sum 'C43 H14 B2 F25 O V'
_chemical_formula_weight 1094.1
_chemical_name_systematic
;
 ?
;
_space_group_IT_number 14
_symmetry_cell_setting monoclinic
_symmetry_Int_Tables_number 14
_symmetry_space_group_name_Hall '-P 2yn'
_symmetry_space_group_name_H-M 'P 1 21/n 1'
_atom_sites_solution_hydrogens geom
_atom_sites_solution_primary direct
_atom_sites_solution_secondary difmap
_cell_angle_alpha 90
_cell_angle_beta 99.135(14)
_cell_angle_gamma 90
_cell_formula_units_Z 4
_cell_length_a 10.1275(17)
_cell_length_b 13.566(2)
_cell_length_c 29.440(5)
_cell_measurement_reflns_used 2200
_cell_measurement_temperature 180
_cell_measurement_theta_max 27
_cell_measurement_theta_min 3.2
_cell_measurement_wavelength 0.71073
_cell_volume 3993.5(11)
_computing_cell_refinement 'CrysAlis RED, Oxford Diffraction Ltd.'
_computing_data_collection 'CrysAlis CCD, Oxford Diffraction Ltd.'
_computing_data_reduction 'CrysAlis RED, Oxford Diffraction Ltd.'
_computing_molecular_graphics 'Ortep-3 for Windows (Farrugia, 1997)'
_computing_publication_material 'WinGX publication routines (Farrugia, 1999)'
_computing_structure_refinement 'SHELXL-97 (Sheldrick, 1997)'
_computing_structure_solution 'SHELXS-97 (Sheldrick, 1997)'
_diffrn_ambient_temperature 180
_diffrn_measured_fraction_theta_full 0.998
_diffrn_measured_fraction_theta_max 0.998
_diffrn_measurement_device_type 'Oxford-Diffraction XCALIBUR'
_diffrn_measurement_method \w-\f
_diffrn_radiation_monochromator graphite
_diffrn_radiation_source 'fine-focus sealed tube'
_diffrn_radiation_type MoK\a
_diffrn_reflns_av_R_equivalents 0.0852
_diffrn_reflns_av_unetI/netI 0.1387
_diffrn_reflns_limit_h_max 10
_diffrn_reflns_limit_h_min -12
_diffrn_reflns_limit_k_max 16
_diffrn_reflns_limit_k_min -16
_diffrn_reflns_limit_l_max 35
_diffrn_reflns_limit_l_min -32
_diffrn_reflns_number 26156
_diffrn_reflns_theta_full 25.3
_diffrn_reflns_theta_max 25.3
_diffrn_reflns_theta_min 2.71
_diffrn_standards_decay_% 0
_diffrn_standards_interval_count 0
_diffrn_standards_interval_time 0
_diffrn_standards_number 0
_exptl_absorpt_coefficient_mu 0.404
_exptl_absorpt_correction_T_max 0.948
_exptl_absorpt_correction_T_min 0.861
_exptl_absorpt_correction_type refdelf
_exptl_absorpt_process_details
;
        (See: Walker, N. & Stuart, D. (1983) Acta Cryst. A39, 158-166)
;
_exptl_crystal_colour yellow
_exptl_crystal_density_diffrn 1.82
_exptl_crystal_density_method 'not measured'
_exptl_crystal_description parrallepiped
_exptl_crystal_F_000 2152
_exptl_crystal_size_max 0.4
_exptl_crystal_size_mid 0.3
_exptl_crystal_size_min 0.12
_refine_diff_density_max 0.425
_refine_diff_density_min -0.849
_refine_diff_density_rms 0.061
_refine_ls_extinction_method none
_refine_ls_goodness_of_fit_ref 0.889
_refine_ls_hydrogen_treatment constr
_refine_ls_matrix_type full
_refine_ls_number_parameters 634
_refine_ls_number_reflns 7310
_refine_ls_number_restraints 16
_refine_ls_restrained_S_all 0.897
_refine_ls_R_factor_all 0.1593
_refine_ls_R_factor_gt 0.0575
_refine_ls_shift/su_max 0.007
_refine_ls_shift/su_mean 0
_refine_ls_structure_factor_coef Fsqd
_refine_ls_weighting_details 'calc w=1/[\s^2^(Fo^2^)+(0.0480P)^2^+0.0000P] where P=(Fo^2^+2Fc^2^)/3'
_refine_ls_weighting_scheme calc
_refine_ls_wR_factor_gt 0.1093
_refine_ls_wR_factor_ref 0.1398
_reflns_number_gt 3032
_reflns_number_total 7310
_reflns_threshold_expression >2\s(I)
_cod_data_source_file om070052y-file001.cif
_cod_data_source_block (3)
_cod_original_cell_volume 3993.2(12)
_cod_database_code 4073072

loop_
_symmetry_equiv_pos_as_xyz
'x, y, z'
'-x+1/2, y+1/2, -z+1/2'
'-x, -y, -z'
'x-1/2, -y-1/2, z-1/2'

loop_
_atom_site_label
_atom_site_type_symbol
_atom_site_fract_x
_atom_site_fract_y
_atom_site_fract_z
_atom_site_U_iso_or_equiv
_atom_site_adp_type
_atom_site_occupancy
_atom_site_symmetry_multiplicity
_atom_site_calc_flag
_atom_site_refinement_flags
_atom_site_disorder_assembly
_atom_site_disorder_group
V1 V 0.95864(10) -0.26503(7) 0.13322(3) 0.0435(3) Uani 1 1 d . A .
C1A C 0.8227(15) -0.1972(10) 0.0737(5) 0.0755(13) Uani 0.62 1 d PD A 1
C2A C 0.8707(18) -0.2930(9) 0.0621(6) 0.0755(13) Uani 0.62 1 d PD A 1
H2A H 0.9132 -0.298 0.0364 0.091 Uiso 0.62 1 calc PR A 1
C3A C 0.8563(12) -0.3800(11) 0.0879(4) 0.0755(13) Uani 0.62 1 d PD A 1
H3A H 0.8914 -0.4406 0.081 0.091 Uiso 0.62 1 calc PR A 1
C4A C 0.7870(12) -0.3674(10) 0.1234(4) 0.0755(13) Uani 0.62 1 d PD A 1
H4A H 0.7686 -0.4228 0.1399 0.091 Uiso 0.62 1 calc PR A 1
C5A C 0.7421(14) -0.2769(10) 0.1366(5) 0.0755(13) Uani 0.62 1 d PD A 1
H5A H 0.6989 -0.2739 0.1622 0.091 Uiso 0.62 1 calc PR A 1
C6A C 0.7594(15) -0.1886(11) 0.1125(5) 0.0755(13) Uani 0.62 1 d PD A 1
H6A H 0.7303 -0.1281 0.1219 0.091 Uiso 0.62 1 calc PR A 1
C50A C 0.8290(11) -0.1104(9) 0.0467(4) 0.0755(13) Uani 0.62 1 d P A 1
H50A H 0.7669 -0.0607 0.0549 0.113 Uiso 0.62 1 d P B 1
H50B H 0.8046 -0.1242 0.0144 0.113 Uiso 0.62 1 d P C 1
H50C H 0.9175 -0.0821 0.052 0.113 Uiso 0.62 1 d P D 1
C1B C 0.846(2) -0.2295(12) 0.0653(7) 0.0755(13) Uani 0.38 1 d PD A 2
C2B C 0.868(3) -0.3250(12) 0.0619(9) 0.0755(13) Uani 0.38 1 d PD A 2
H2B H 0.9166 -0.3553 0.0416 0.091 Uiso 0.38 1 calc PR A 2
C3B C 0.8042(18) -0.3715(18) 0.0940(7) 0.0755(13) Uani 0.38 1 d PD A 2
H3B H 0.8031 -0.44 0.0931 0.091 Uiso 0.38 1 calc PR A 2
C4B C 0.742(2) -0.3279(16) 0.1275(7) 0.0755(13) Uani 0.38 1 d PD A 2
H4B H 0.7057 -0.3634 0.1497 0.091 Uiso 0.38 1 calc PR A 2
C5B C 0.739(2) -0.2253(15) 0.1247(8) 0.0755(13) Uani 0.38 1 d PD A 2
H5B H 0.6942 -0.1918 0.1453 0.091 Uiso 0.38 1 calc PR A 2
C6B C 0.793(2) -0.1721(16) 0.0956(6) 0.0755(13) Uani 0.38 1 d PD A 2
H6B H 0.7952 -0.1035 0.0956 0.091 Uiso 0.38 1 calc PR A 2
C50B C 0.8972(17) -0.1582(12) 0.0371(5) 0.0755(13) Uani 0.38 1 d PD A 2
H50D H 0.9584 -0.1898 0.0196 0.113 Uiso 0.38 1 d P E 2
H50E H 0.9451 -0.108 0.0562 0.113 Uiso 0.38 1 d P F 2
H50F H 0.8258 -0.1288 0.0165 0.113 Uiso 0.38 1 d P G 2
C7 C 1.1728(6) -0.2444(5) 0.12937(19) 0.0522(17) Uani 1 1 d . A .
H7 H 1.2004 -0.2346 0.0993 0.063 Uiso 1 1 calc R . .
C8 C 1.1301(5) -0.1626(4) 0.15271(19) 0.0424(15) Uani 1 1 d . A .
H8 H 1.1282 -0.0971 0.1386 0.051 Uiso 1 1 calc R . .
C9 C 1.0721(5) -0.1766(4) 0.19176(18) 0.0394(14) Uani 1 1 d . . .
H9 H 1.0278 -0.1211 0.2044 0.047 Uiso 1 1 calc R A .
C10 C 1.0522(5) -0.2709(4) 0.20693(18) 0.0409(14) Uani 1 1 d . A .
H10 H 0.996 -0.2813 0.2307 0.049 Uiso 1 1 calc R . .
C11 C 1.0957(6) -0.3524(4) 0.1837(2) 0.0559(18) Uani 1 1 d . A .
H11 H 1.0687 -0.4188 0.1917 0.067 Uiso 1 1 calc R . .
C12 C 1.1583(6) -0.3402(5) 0.1451(2) 0.0530(17) Uani 1 1 d . A .
H12 H 1.1758 -0.397 0.1264 0.064 Uiso 1 1 calc R . .
C20 C 1.2447(5) 0.1262(4) 0.12146(16) 0.0292(13) Uani 1 1 d . . .
C21 C 1.1901(5) 0.0678(4) 0.08473(18) 0.0382(14) Uani 1 1 d . . .
C22 C 1.2551(6) -0.0136(4) 0.07071(19) 0.0416(15) Uani 1 1 d . . .
C23 C 1.3767(6) -0.0406(4) 0.0944(2) 0.0434(15) Uani 1 1 d . . .
C24 C 1.4341(6) 0.0146(4) 0.13044(19) 0.0394(14) Uani 1 1 d . . .
C25 C 1.3666(5) 0.0940(4) 0.14350(17) 0.0327(13) Uani 1 1 d . . .
C26 C 1.2950(5) 0.3118(4) 0.12176(17) 0.0297(13) Uani 1 1 d . . .
C27 C 1.3017(5) 0.3282(4) 0.07624(18) 0.0321(13) Uani 1 1 d . . .
C28 C 1.3951(6) 0.3865(4) 0.05990(19) 0.0397(14) Uani 1 1 d . . .
C29 C 1.4882(6) 0.4346(4) 0.0908(2) 0.0397(14) Uani 1 1 d . . .
C30 C 1.4884(5) 0.4239(4) 0.13718(19) 0.0365(14) Uani 1 1 d . . .
C31 C 1.3923(5) 0.3631(4) 0.15165(17) 0.0319(13) Uani 1 1 d . . .
C32 C 1.1604(5) 0.2416(4) 0.18889(17) 0.0310(13) Uani 1 1 d . . .
C33 C 1.1288(5) 0.3318(4) 0.20642(18) 0.0367(14) Uani 1 1 d . . .
C34 C 1.0870(6) 0.3469(5) 0.2473(2) 0.0441(15) Uani 1 1 d . . .
C35 C 1.0752(5) 0.2680(5) 0.27465(19) 0.0450(15) Uani 1 1 d . . .
C36 C 1.1051(5) 0.1763(5) 0.26078(19) 0.0419(15) Uani 1 1 d . . .
C37 C 1.1496(5) 0.1650(4) 0.21868(19) 0.0387(14) Uani 1 1 d . . .
C38 C 0.8684(5) 0.1981(4) 0.14991(18) 0.0343(14) Uani 1 1 d . . .
C39 C 0.8104(5) 0.2596(4) 0.1780(2) 0.0416(14) Uani 1 1 d . . .
C40 C 0.7567(6) 0.2276(5) 0.2148(2) 0.0460(15) Uani 1 1 d . . .
C41 C 0.7581(5) 0.1305(5) 0.2255(2) 0.0428(15) Uani 1 1 d . . .
C42 C 0.8142(5) 0.0644(4) 0.1980(2) 0.0380(14) Uani 1 1 d . . .
C43 C 0.8673(5) 0.0995(4) 0.16180(19) 0.0393(14) Uani 1 1 d . . .
C44 C 0.8228(5) 0.2670(4) 0.06304(18) 0.0400(14) Uani 1 1 d . . .
C45 C 0.8464(6) 0.3399(5) 0.0315(2) 0.0542(17) Uani 1 1 d . . .
C46 C 0.7613(8) 0.3621(5) -0.0083(2) 0.066(2) Uani 1 1 d . . .
C47 C 0.6454(8) 0.3124(6) -0.0175(2) 0.063(2) Uani 1 1 d . . .
C48 C 0.6120(6) 0.2418(5) 0.0111(2) 0.0544(17) Uani 1 1 d . . .
C49 C 0.7017(6) 0.2214(5) 0.0499(2) 0.0495(16) Uani 1 1 d . . .
B1 B 1.1857(6) 0.2325(5) 0.1359(2) 0.0351(16) Uani 1 1 d . . .
B2 B 0.9283(7) 0.2397(5) 0.1071(2) 0.0354(16) Uani 1 1 d . . .
O1 O 1.0546(3) 0.2544(2) 0.10587(11) 0.0369(9) Uani 1 1 d . . .
F21 F 1.0698(3) 0.0875(2) 0.05949(10) 0.0508(9) Uani 1 1 d . . .
F22 F 1.1962(3) -0.0686(2) 0.03485(11) 0.0645(10) Uani 1 1 d . . .
F23 F 1.4399(3) -0.1210(2) 0.08119(12) 0.0653(10) Uani 1 1 d . . .
F24 F 1.5555(3) -0.0119(2) 0.15326(10) 0.0517(9) Uani 1 1 d . . .
F25 F 1.4306(3) 0.1459(2) 0.17980(10) 0.0447(8) Uani 1 1 d . . .
F27 F 1.2173(3) 0.2798(2) 0.04324(9) 0.0457(8) Uani 1 1 d . . .
F28 F 1.3940(3) 0.3995(2) 0.01462(10) 0.0562(9) Uani 1 1 d . . .
F29 F 1.5820(3) 0.4903(2) 0.07597(11) 0.0616(10) Uani 1 1 d . . .
F30 F 1.5779(3) 0.4710(2) 0.16757(10) 0.0482(8) Uani 1 1 d . . .
F31 F 1.4000(3) 0.3547(2) 0.19705(10) 0.0420(8) Uani 1 1 d . . .
F33 F 1.1301(3) 0.4135(2) 0.17958(10) 0.0516(9) Uani 1 1 d . . .
F34 F 1.0574(3) 0.4380(3) 0.26117(11) 0.0638(10) Uani 1 1 d . . .
F35 F 1.0320(3) 0.2787(3) 0.31555(10) 0.0674(11) Uani 1 1 d . . .
F36 F 1.0906(3) 0.0966(3) 0.28642(11) 0.0624(10) Uani 1 1 d . . .
F37 F 1.1732(3) 0.0713(2) 0.20698(10) 0.0492(9) Uani 1 1 d . . .
F39 F 0.8094(3) 0.3579(2) 0.16878(12) 0.0601(10) Uani 1 1 d . . .
F40 F 0.7038(4) 0.2917(3) 0.24165(12) 0.0754(12) Uani 1 1 d . . .
F41 F 0.7058(3) 0.0964(2) 0.26106(11) 0.0638(10) Uani 1 1 d . . .
F42 F 0.8166(3) -0.0316(2) 0.20812(11) 0.0566(9) Uani 1 1 d . . .
F43 F 0.9233(3) 0.0334(2) 0.13574(11) 0.0562(9) Uani 1 1 d . . .
F45 F 0.9609(4) 0.3937(3) 0.04002(13) 0.0795(12) Uani 1 1 d . . .
F46 F 0.7939(4) 0.4313(3) -0.03739(14) 0.0990(14) Uani 1 1 d . . .
F47 F 0.5598(4) 0.3321(3) -0.05685(13) 0.0918(14) Uani 1 1 d . . .
F48 F 0.4969(4) 0.1931(3) 0.00195(12) 0.0794(12) Uani 1 1 d . . .
F49 F 0.6656(3) 0.1481(3) 0.07664(12) 0.0747(11) Uani 1 1 d . . .

loop_
_atom_site_aniso_label
_atom_site_aniso_U_11
_atom_site_aniso_U_22
_atom_site_aniso_U_33
_atom_site_aniso_U_23
_atom_site_aniso_U_13
_atom_site_aniso_U_12
V1 0.0431(6) 0.0463(6) 0.0388(6) -0.0076(5) 0.0000(5) -0.0039(5)
C1A 0.060(2) 0.093(4) 0.068(3) -0.013(3) -0.006(2) -0.002(3)
C2A 0.060(2) 0.093(4) 0.068(3) -0.013(3) -0.006(2) -0.002(3)
C3A 0.060(2) 0.093(4) 0.068(3) -0.013(3) -0.006(2) -0.002(3)
C4A 0.060(2) 0.093(4) 0.068(3) -0.013(3) -0.006(2) -0.002(3)
C5A 0.060(2) 0.093(4) 0.068(3) -0.013(3) -0.006(2) -0.002(3)
C6A 0.060(2) 0.093(4) 0.068(3) -0.013(3) -0.006(2) -0.002(3)
C50A 0.060(2) 0.093(4) 0.068(3) -0.013(3) -0.006(2) -0.002(3)
C1B 0.060(2) 0.093(4) 0.068(3) -0.013(3) -0.006(2) -0.002(3)
C2B 0.060(2) 0.093(4) 0.068(3) -0.013(3) -0.006(2) -0.002(3)
C3B 0.060(2) 0.093(4) 0.068(3) -0.013(3) -0.006(2) -0.002(3)
C4B 0.060(2) 0.093(4) 0.068(3) -0.013(3) -0.006(2) -0.002(3)
C5B 0.060(2) 0.093(4) 0.068(3) -0.013(3) -0.006(2) -0.002(3)
C6B 0.060(2) 0.093(4) 0.068(3) -0.013(3) -0.006(2) -0.002(3)
C50B 0.060(2) 0.093(4) 0.068(3) -0.013(3) -0.006(2) -0.002(3)
C7 0.049(4) 0.074(5) 0.035(4) 0.000(4) 0.010(3) -0.011(4)
C8 0.047(4) 0.036(3) 0.042(4) 0.007(3) 0.003(3) -0.005(3)
C9 0.037(4) 0.039(4) 0.040(4) -0.004(3) 0.001(3) 0.008(3)
C10 0.037(4) 0.050(4) 0.036(3) 0.003(3) 0.008(3) 0.002(3)
C11 0.065(5) 0.037(4) 0.068(5) 0.006(4) 0.017(4) 0.003(3)
C12 0.064(5) 0.054(4) 0.042(4) -0.014(3) 0.011(3) 0.013(4)
C20 0.032(3) 0.027(3) 0.028(3) -0.003(3) 0.004(3) -0.002(3)
C21 0.034(4) 0.041(4) 0.038(3) -0.001(3) 0.001(3) -0.003(3)
C22 0.049(4) 0.037(4) 0.039(4) -0.015(3) 0.008(3) -0.007(3)
C23 0.050(4) 0.034(4) 0.049(4) -0.008(3) 0.015(3) 0.005(3)
C24 0.037(4) 0.039(4) 0.042(4) 0.006(3) 0.004(3) -0.002(3)
C25 0.043(4) 0.026(3) 0.029(3) -0.002(3) 0.006(3) -0.003(3)
C26 0.035(3) 0.029(3) 0.024(3) -0.004(3) -0.001(2) 0.003(3)
C27 0.034(3) 0.026(3) 0.036(3) -0.002(3) 0.004(3) -0.002(3)
C28 0.045(4) 0.044(4) 0.032(3) 0.006(3) 0.011(3) 0.003(3)
C29 0.039(4) 0.028(3) 0.056(4) 0.002(3) 0.021(3) -0.001(3)
C30 0.031(3) 0.033(3) 0.046(4) -0.005(3) 0.008(3) 0.001(3)
C31 0.038(3) 0.034(3) 0.024(3) -0.003(3) 0.006(3) 0.000(3)
C32 0.035(3) 0.029(3) 0.030(3) 0.004(3) 0.010(2) -0.004(3)
C33 0.039(4) 0.039(4) 0.032(3) 0.003(3) 0.005(3) -0.004(3)
C34 0.046(4) 0.045(4) 0.042(4) -0.012(3) 0.010(3) -0.011(3)
C35 0.039(4) 0.062(4) 0.036(4) -0.018(4) 0.012(3) -0.010(3)
C36 0.039(4) 0.056(4) 0.030(3) 0.012(3) 0.005(3) -0.017(3)
C37 0.034(3) 0.041(4) 0.039(4) -0.004(3) 0.000(3) -0.004(3)
C38 0.023(3) 0.039(3) 0.040(3) 0.000(3) 0.005(3) -0.003(3)
C39 0.042(4) 0.034(4) 0.050(4) 0.005(3) 0.010(3) 0.004(3)
C40 0.041(4) 0.053(4) 0.048(4) -0.007(4) 0.018(3) 0.001(3)
C41 0.037(4) 0.053(4) 0.041(4) 0.003(3) 0.016(3) -0.003(3)
C42 0.034(3) 0.030(3) 0.051(4) 0.000(3) 0.007(3) -0.002(3)
C43 0.041(4) 0.030(3) 0.047(4) -0.004(3) 0.008(3) 0.003(3)
C44 0.035(3) 0.049(4) 0.036(3) -0.004(3) 0.009(3) 0.003(3)
C45 0.040(4) 0.054(4) 0.068(5) 0.007(4) 0.004(4) 0.005(4)
C46 0.066(5) 0.068(5) 0.063(5) 0.026(4) 0.007(4) 0.021(4)
C47 0.061(5) 0.082(6) 0.044(4) -0.002(4) 0.002(4) 0.032(5)
C48 0.034(4) 0.073(5) 0.052(4) -0.016(4) -0.004(3) 0.005(4)
C49 0.046(4) 0.058(4) 0.044(4) -0.001(4) 0.006(3) 0.005(4)
B1 0.041(4) 0.034(4) 0.030(4) -0.002(3) 0.005(3) -0.009(3)
B2 0.038(4) 0.030(4) 0.038(4) -0.004(3) 0.006(3) 0.002(3)
O1 0.035(2) 0.038(2) 0.037(2) 0.0007(18) 0.0051(17) 0.000(2)
F21 0.046(2) 0.050(2) 0.052(2) -0.0140(17) -0.0040(17) 0.0006(17)
F22 0.071(2) 0.060(2) 0.061(2) -0.031(2) 0.0042(19) -0.002(2)
F23 0.068(2) 0.051(2) 0.079(3) -0.020(2) 0.018(2) 0.015(2)
F24 0.044(2) 0.048(2) 0.061(2) -0.0043(18) 0.0015(17) 0.0085(17)
F25 0.044(2) 0.0430(19) 0.0439(19) -0.0076(16) -0.0042(16) -0.0022(16)
F27 0.047(2) 0.055(2) 0.0355(18) -0.0053(16) 0.0084(15) -0.0076(17)
F28 0.063(2) 0.072(2) 0.037(2) 0.0121(18) 0.0196(16) -0.0043(19)
F29 0.059(2) 0.058(2) 0.073(3) 0.005(2) 0.027(2) -0.0184(19)
F30 0.040(2) 0.0459(19) 0.058(2) -0.0076(17) 0.0038(16) -0.0137(17)
F31 0.048(2) 0.0430(19) 0.0337(18) -0.0039(15) 0.0015(15) -0.0091(16)
F33 0.069(2) 0.0351(19) 0.055(2) -0.0026(17) 0.0228(18) 0.0039(17)
F34 0.072(3) 0.063(2) 0.061(2) -0.024(2) 0.0261(19) -0.002(2)
F35 0.067(2) 0.099(3) 0.041(2) -0.010(2) 0.0239(18) -0.013(2)
F36 0.067(2) 0.074(2) 0.047(2) 0.014(2) 0.0127(18) -0.021(2)
F37 0.065(2) 0.0343(19) 0.050(2) 0.0042(17) 0.0143(17) -0.0050(17)
F39 0.069(2) 0.034(2) 0.086(3) 0.0013(18) 0.037(2) 0.0103(18)
F40 0.091(3) 0.064(2) 0.084(3) -0.013(2) 0.051(2) 0.006(2)
F41 0.073(3) 0.065(2) 0.062(2) 0.005(2) 0.0368(19) -0.004(2)
F42 0.057(2) 0.043(2) 0.072(2) 0.0095(19) 0.0162(18) -0.0031(18)
F43 0.070(2) 0.0379(19) 0.067(2) -0.0031(18) 0.0312(19) 0.0062(18)
F45 0.072(3) 0.064(2) 0.099(3) 0.036(2) 0.003(2) 0.000(2)
F46 0.108(3) 0.092(3) 0.094(3) 0.054(3) 0.007(3) 0.021(3)
F47 0.092(3) 0.108(3) 0.066(3) 0.000(3) -0.016(2) 0.047(3)
F48 0.055(3) 0.109(3) 0.068(3) -0.014(2) -0.011(2) -0.003(2)
F49 0.065(3) 0.092(3) 0.063(2) 0.007(2) -0.0035(19) -0.031(2)

loop_
_atom_type_symbol
_atom_type_description
_atom_type_scat_dispersion_real
_atom_type_scat_dispersion_imag
_atom_type_scat_source
C C 0.0033 0.0016 'International Tables Vol C Tables 4.2.6.8 and 6.1.1.4'
H H 0 0 'International Tables Vol C Tables 4.2.6.8 and 6.1.1.4'
B B 0.0013 0.0007 'International Tables Vol C Tables 4.2.6.8 and 6.1.1.4'
O O 0.0106 0.006 'International Tables Vol C Tables 4.2.6.8 and 6.1.1.4'
F F 0.0171 0.0103 'International Tables Vol C Tables 4.2.6.8 and 6.1.1.4'
V V 0.3005 0.5294 'International Tables Vol C Tables 4.2.6.8 and 6.1.1.4'

loop_
_geom_angle_atom_site_label_1
_geom_angle_atom_site_label_2
_geom_angle_atom_site_label_3
_geom_angle
C2A V1 C1B 23.9(5)
C2A V1 C3A 37.9(3)
C1B V1 C3A 58.4(5)
C2A V1 C7 103.2(5)
C1B V1 C7 107.3(5)
C3A V1 C7 115.5(4)
C2A V1 C4A 64.6(5)
C1B V1 C4A 74.6(6)
C3A V1 C4A 35.9(3)
C7 V1 C4A 146.4(4)
C2A V1 C11 132.2(4)
C1B V1 C11 155.6(5)
C3A V1 C11 102.3(4)
C7 V1 C11 65.5(2)
C4A V1 C11 98.5(4)
C2A V1 C5A 76.9(6)
C1B V1 C5A 71.5(6)
C3A V1 C5A 66.5(4)
C7 V1 C5A 176.8(4)
C4A V1 C5A 36.5(3)
C11 V1 C5A 116.8(4)
C2A V1 C10 167.9(4)
C1B V1 C10 167.4(5)
C3A V1 C10 130.7(4)
C7 V1 C10 77.6(2)
C4A V1 C10 108.0(4)
C11 V1 C10 36.99(19)
C5A V1 C10 103.0(4)
C2A V1 C8 122.7(4)
C1B V1 C8 111.6(5)
C3A V1 C8 150.6(3)
C7 V1 C8 37.04(19)
C4A V1 C8 172.6(4)
C11 V1 C8 77.3(2)
C5A V1 C8 140.4(4)
C10 V1 C8 65.0(2)
C2A V1 C12 107.0(5)
C1B V1 C12 124.5(5)
C3A V1 C12 95.7(4)
C7 V1 C12 36.5(2)
C4A V1 C12 114.0(4)
C11 V1 C12 36.5(2)
C5A V1 C12 146.6(4)
C10 V1 C12 66.3(2)
C8 V1 C12 66.2(2)
C2A V1 C6B 57.5(6)
C1B V1 C6B 35.6(5)
C3A V1 C6B 81.7(6)
C7 V1 C6B 124.5(5)
C4A V1 C6B 77.2(6)
C11 V1 C6B 166.7(4)
C5A V1 C6B 52.9(5)
C10 V1 C6B 132.1(5)
C8 V1 C6B 105.5(6)
C12 V1 C6B 156.5(4)
C2A V1 C1A 38.2(4)
C1B V1 C1A 14.8(5)
C3A V1 C1A 69.3(5)
C7 V1 C1A 113.2(4)
C4A V1 C1A 77.5(5)
C11 V1 C1A 170.3(4)
C5A V1 C1A 64.9(5)
C10 V1 C1A 152.6(4)
C8 V1 C1A 107.6(4)
C12 V1 C1A 137.2(4)
C6B V1 C1A 21.2(5)
C6A C1A C50A 116.9(12)
C6A C1A C2A 118.7(13)
C50A C1A C2A 124.3(12)
C6A C1A V1 72.6(8)
C50A C1A V1 134.1(10)
C2A C1A V1 68.2(8)
C3A C2A C1A 123.6(15)
C3A C2A V1 72.1(9)
C1A C2A V1 73.6(8)
C3A C2A H2A 118.2
C1A C2A H2A 118.2
V1 C2A H2A 128.5
C4A C3A C2A 114.5(14)
C4A C3A V1 72.3(7)
C2A C3A V1 70.0(9)
C4A C3A H3A 122.8
C2A C3A H3A 122.8
V1 C3A H3A 126.7
C3A C4A C5A 124.0(13)
C3A C4A V1 71.8(8)
C5A C4A V1 72.1(8)
C3A C4A H4A 118
C5A C4A H4A 118
V1 C4A H4A 131.2
C4A C5A C6A 122.5(13)
C4A C5A V1 71.4(7)
C6A C5A V1 73.4(8)
C4A C5A H5A 118.8
C6A C5A H5A 118.8
V1 C5A H5A 128.9
C1A C6A C5A 116.6(13)
C1A C6A V1 71.2(8)
C5A C6A V1 69.8(8)
C1A C6A H6A 121.7
C5A C6A H6A 121.7
V1 C6A H6A 129.4
C1A C50A H50A 110
C1A C50A H50B 111.3
H50A C50A H50B 107.8
C1A C50A H50C 111.1
H50A C50A H50C 107.6
H50B C50A H50C 109
C1A C50A H50E 91.2
H50A C50A H50E 125.7
H50B C50A H50E 109.6
C1A C50A H50F 108.5
H50A C50A H50F 120.2
H50C C50A H50F 98.9
H50E C50A H50F 96.9
C2B C1B C6B 134.4(16)
C2B C1B C50B 123.0(13)
C6B C1B C50B 102.1(10)
C2B C1B V1 77.6(13)
C6B C1B V1 74.3(12)
C50B C1B V1 119.9(16)
C1B C2B C3B 107(2)
C1B C2B V1 68.3(13)
C3B C2B V1 72.5(15)
C1B C2B H2B 126.4
C3B C2B H2B 126.4
V1 C2B H2B 124.4
C2B C3B C4B 128(2)
C2B C3B V1 72.7(15)
C4B C3B V1 74.1(13)
C2B C3B H3B 116.2
C4B C3B H3B 116.2
V1 C3B H3B 130.3
C3B C4B C5B 113(2)
C3B C4B V1 71.1(12)
C5B C4B V1 69.6(13)
C3B C4B H4B 123.5
C5B C4B H4B 123.5
V1 C4B H4B 127.5
C6B C5B C4B 126(2)
C6B C5B V1 72.3(13)
C4B C5B V1 75.2(13)
C6B C5B H5B 117.1
C4B C5B H5B 117.1
V1 C5B H5B 127.9
C5B C6B C1B 111(2)
C5B C6B V1 74.0(13)
C1B C6B V1 70.0(13)
C5B C6B H6B 124.3
C1B C6B H6B 124.3
V1 C6B H6B 123.2
C1B C50B H50B 105.9
C1B C50B H50C 117.2
H50B C50B H50C 86.6
C1B C50B H50D 109.4
H50B C50B H50D 113.3
H50C C50B H50D 121.3
C1B C50B H50E 109.7
H50B C50B H50E 110
H50D C50B H50E 108.5
C1B C50B H50F 110.3
H50C C50B H50F 86.4
H50D C50B H50F 109.2
H50E C50B H50F 109.6
C12 C7 C8 121.0(5)
C12 C7 V1 73.1(3)
C8 C7 V1 72.2(3)
C12 C7 H7 119.2
C8 C7 H7 119.2
V1 C7 H7 119.2
C9 C8 C7 120.0(5)
C9 C8 V1 73.3(3)
C7 C8 V1 70.7(3)
C9 C8 H8 119.6
C7 C8 H8 119.6
V1 C8 H8 119.6
C10 C9 C8 119.9(5)
C10 C9 V1 70.8(3)
C8 C9 V1 70.8(3)
C10 C9 H9 119.4
C8 C9 H9 119.4
V1 C9 H9 119.4
C9 C10 C11 119.9(5)
C9 C10 V1 73.3(3)
C11 C10 V1 70.9(3)
C9 C10 H10 119.7
C11 C10 H10 119.7
V1 C10 H10 119.7
C12 C11 C10 121.3(6)
C12 C11 V1 73.0(4)
C10 C11 V1 72.1(3)
C12 C11 H11 119
C10 C11 H11 119
V1 C11 H11 119
C7 C12 C11 117.9(6)
C7 C12 V1 70.4(3)
C11 C12 V1 70.5(3)
C7 C12 H12 120.6
C11 C12 H12 120.6
V1 C12 H12 120.6
C25 C20 C21 113.9(5)
C25 C20 B1 119.7(4)
C21 C20 B1 126.0(5)
F21 C21 C22 115.2(5)
F21 C21 C20 122.1(5)
C22 C21 C20 122.7(5)
F22 C22 C23 120.1(5)
F22 C22 C21 120.1(5)
C23 C22 C21 119.8(5)
F23 C23 C24 120.5(6)
F23 C23 C22 120.0(5)
C24 C23 C22 119.5(5)
F24 C24 C23 119.1(5)
F24 C24 C25 121.8(5)
C23 C24 C25 119.1(5)
F25 C25 C24 115.8(5)
F25 C25 C20 119.3(5)
C24 C25 C20 124.9(5)
C27 C26 C31 113.3(5)
C27 C26 B1 119.5(5)
C31 C26 B1 127.1(5)
F27 C27 C26 119.9(5)
F27 C27 C28 114.6(5)
C26 C27 C28 125.3(5)
F28 C28 C29 119.6(5)
F28 C28 C27 121.6(5)
C29 C28 C27 118.8(5)
F29 C29 C28 120.2(5)
F29 C29 C30 119.6(5)
C28 C29 C30 120.2(5)
F30 C30 C29 120.7(5)
F30 C30 C31 120.9(5)
C29 C30 C31 118.4(5)
F31 C31 C30 115.2(5)
F31 C31 C26 120.8(5)
C30 C31 C26 124.0(5)
C37 C32 C33 112.5(5)
C37 C32 B1 126.5(5)
C33 C32 B1 120.4(5)
C34 C33 F33 115.2(5)
C34 C33 C32 126.1(5)
F33 C33 C32 118.6(5)
F34 C34 C33 121.6(6)
F34 C34 C35 119.8(5)
C33 C34 C35 118.6(6)
F35 C35 C34 121.1(6)
F35 C35 C36 119.0(6)
C34 C35 C36 119.9(5)
F36 C36 C35 121.4(5)
F36 C36 C37 119.4(5)
C35 C36 C37 119.2(5)
F37 C37 C32 120.9(5)
F37 C37 C36 115.3(5)
C32 C37 C36 123.6(5)
C39 C38 C43 114.6(5)
C39 C38 B2 121.1(5)
C43 C38 B2 124.3(5)
C40 C39 F39 118.7(5)
C40 C39 C38 123.4(5)
F39 C39 C38 117.9(5)
F40 C40 C41 118.9(5)
F40 C40 C39 120.7(5)
C41 C40 C39 120.4(6)
F41 C41 C40 122.0(5)
F41 C41 C42 119.0(5)
C40 C41 C42 118.9(5)
F42 C42 C43 121.5(5)
F42 C42 C41 119.7(5)
C43 C42 C41 118.8(5)
C42 C43 F43 117.8(5)
C42 C43 C38 124.0(5)
F43 C43 C38 118.3(5)
C49 C44 C45 111.7(5)
C49 C44 B2 125.5(5)
C45 C44 B2 122.8(5)
F45 C45 C46 116.2(6)
F45 C45 C44 119.1(5)
C46 C45 C44 124.7(7)
C47 C46 F46 121.2(7)
C47 C46 C45 118.1(7)
F46 C46 C45 120.7(7)
C46 C47 C48 121.8(7)
C46 C47 F47 119.4(7)
C48 C47 F47 118.8(7)
F48 C48 C47 121.5(6)
F48 C48 C49 120.9(7)
C47 C48 C49 117.6(6)
F49 C49 C48 115.3(6)
F49 C49 C44 118.6(5)
C48 C49 C44 126.0(6)
O1 B1 C32 106.8(4)
O1 B1 C20 110.3(4)
C32 B1 C20 115.7(4)
O1 B1 C26 106.8(4)
C32 B1 C26 114.1(4)
C20 B1 C26 102.8(4)
O1 B2 C44 118.7(5)
O1 B2 C38 125.3(5)
C44 B2 C38 116.0(5)
B2 O1 B1 137.3(4)

loop_
_geom_bond_atom_site_label_1
_geom_bond_atom_site_label_2
_geom_bond_distance
V1 C2A 2.174(17)
V1 C1B 2.19(2)
V1 C3A 2.202(14)
V1 C7 2.207(6)
V1 C4A 2.208(13)
V1 C11 2.210(6)
V1 C5A 2.217(14)
V1 C10 2.227(5)
V1 C8 2.227(5)
V1 C12 2.242(6)
V1 C6B 2.24(2)
V1 C1A 2.247(16)
C1A C6A 1.401(13)
C1A C50A 1.428(16)
C1A C2A 1.447(13)
C2A C3A 1.423(13)
C2A H2A 0.93
C3A C4A 1.360(13)
C3A H3A 0.93
C4A C5A 1.386(13)
C4A H4A 0.93
C5A C6A 1.417(13)
C5A H5A 0.93
C6A H6A 0.93
C50A H50A 0.9785
C50A H50B 0.9616
C50A H50C 0.9644
C50A H50E 1.1649
C50A H50F 0.9182
C1B C2B 1.320(15)
C1B C6B 1.358(16)
C1B C50B 1.422(10)
C2B C3B 1.378(17)
C2B H2B 0.93
C3B C4B 1.387(17)
C3B H3B 0.93
C4B C5B 1.395(17)
C4B H4B 0.93
C5B C6B 1.307(16)
C5B H5B 0.93
C6B H6B 0.93
C50B H50B 1.1584
C50B H50C 1.1276
C50B H50D 0.9677
C50B H50E 0.9633
C50B H50F 0.9551
C7 C12 1.395(8)
C7 C8 1.409(7)
C7 H7 0.98
C8 C9 1.385(7)
C8 H8 0.98
C9 C10 1.380(7)
C9 H9 0.98
C10 C11 1.408(7)
C10 H10 0.98
C11 C12 1.396(8)
C11 H11 0.98
C12 H12 0.98
C20 C25 1.371(6)
C20 C21 1.383(6)
C20 B1 1.641(8)
C21 F21 1.349(6)
C21 C22 1.382(7)
C22 F22 1.352(5)
C22 C23 1.365(7)
C23 F23 1.352(6)
C23 C24 1.353(7)
C24 F24 1.353(6)
C24 C25 1.364(7)
C25 F25 1.356(5)
C26 C27 1.370(6)
C26 C31 1.398(6)
C26 B1 1.644(8)
C27 F27 1.358(5)
C27 C28 1.377(7)
C28 F28 1.343(6)
C28 C29 1.367(7)
C29 F29 1.340(6)
C29 C30 1.374(7)
C30 F30 1.332(5)
C30 C31 1.393(7)
C31 F31 1.331(5)
C32 C37 1.375(7)
C32 C33 1.385(7)
C32 B1 1.627(7)
C33 C34 1.353(7)
C33 F33 1.362(6)
C34 F34 1.351(6)
C34 C35 1.356(7)
C35 F35 1.352(6)
C35 C36 1.358(7)
C36 F36 1.340(6)
C36 C37 1.393(7)
C37 F37 1.348(6)
C38 C39 1.370(7)
C38 C43 1.383(7)
C38 B2 1.588(8)
C39 C40 1.359(7)
C39 F39 1.360(6)
C40 F40 1.343(6)
C40 C41 1.354(7)
C41 F41 1.330(6)
C41 C42 1.387(7)
C42 F42 1.335(6)
C42 C43 1.355(7)
C43 F43 1.361(6)
C44 C49 1.373(7)
C44 C45 1.403(8)
C44 B2 1.587(8)
C45 F45 1.360(7)
C45 C46 1.373(8)
C46 C47 1.344(9)
C46 F46 1.346(7)
C47 C48 1.353(9)
C47 F47 1.359(7)
C48 F48 1.329(7)
C48 C49 1.370(8)
C49 F49 1.354(6)
B1 O1 1.503(7)
B2 O1 1.300(7)
